data_4323352
loop_
_publ_author_name
'Changtao Qian'
'Jianhua Guo'
'Jie Sun'
'Jian Chen'
'Peiju Zheng'

_publ_contact_author
;
    Changtao Qian
 354 Fenglin Ru, Sahnghai, China; zip code  200032
;
_publ_contact_author_email ' sunjie@pub.sioc.ac.cn '
_publ_contact_author_fax ' 64166128'
_publ_contact_author_phone ' 86 - 21 - 64163300 - 3301 '
_publ_section_title
;
 Heterobimetallic Complexes with Phenylcyclopentadienyl Ligand: Syntheses
 and Structures of
 Tricarbonylchromium-\h6,\h5-Phenylcyclopentadienyl-Transition Metal
 Complexes1
;
_journal_name_full 'Inorganic Chemistry'
_journal_page_first 1286
_journal_page_last 1295
_journal_paper_doi 10.1021/ic951630i
_journal_volume 36
_journal_year 1997
_chemical_formula_sum 'C17 H9 Br Cr Mo O6'
_space_group_IT_number 14
_symmetry_cell_setting monoclinic
_symmetry_Int_Tables_number 14
_symmetry_space_group_name_Hall '-P 2ybc'
_symmetry_space_group_name_H-M 'P 1 21/c 1'
_audit_creation_date 'Tue May 14 10:50:00 1996'
_audit_creation_method 'from TEXRAY.INF file'
_cell_angle_alpha 90
_cell_angle_beta 104.46(1)
_cell_angle_gamma 90
_cell_formula_units_Z 4.00
_cell_length_a 14.685(2)
_cell_length_b 8.509(3)
_cell_length_c 14.960(3)
_cell_measurement_reflns_used 25
_cell_measurement_temperature 20.0
_cell_measurement_theta_max 26.45
_cell_measurement_theta_min 23.56
_cell_volume 1810.1(8)
_computing_cell_refinement 'MSC/AFC Diffractometer Control'
_computing_data_collection 'MSC/AFC Diffractometer Control'
_computing_data_reduction 'teXsan: PROCESS (MSC)'
_computing_publication_material 'teXsan: FINISH (MSC)'
_computing_structure_refinement 'teXsan: LS (MSC)'
_diffrn_ambient_temperature 20.0
_diffrn_measurement_device AFC7R
_diffrn_measurement_method 'omega/2-theta scans'
_diffrn_orient_matrix_UB_11 -0.06858
_diffrn_orient_matrix_UB_12 -0.00945
_diffrn_orient_matrix_UB_13 -0.00301
_diffrn_orient_matrix_UB_21 0.01269
_diffrn_orient_matrix_UB_22 -0.09744
_diffrn_orient_matrix_UB_23 0.03848
_diffrn_orient_matrix_UB_31 0.00905
_diffrn_orient_matrix_UB_32 0.06502
_diffrn_orient_matrix_UB_33 0.05723
_diffrn_radiation_monochromator graphite
_diffrn_radiation_source 'X-ray tube'
_diffrn_radiation_type MoKalpha
_diffrn_radiation_wavelength 0.7107
_diffrn_reflns_av_R_equivalents 4.48
_diffrn_reflns_limit_h_max 19
_diffrn_reflns_limit_h_min 0
_diffrn_reflns_limit_k_max 10
_diffrn_reflns_limit_k_min 0
_diffrn_reflns_limit_l_max 18
_diffrn_reflns_limit_l_min -18
_diffrn_reflns_number 4606
_diffrn_reflns_theta_max 27.4993
_diffrn_standards_decay_% -0.64
_diffrn_standards_interval_count 150
_diffrn_standards_number 3
_exptl_absorpt_coefficient_mu_cm 35.363
_exptl_absorpt_correction_T_max 1.000
_exptl_absorpt_correction_T_min 0.583
_exptl_absorpt_correction_type psi-scan
_exptl_crystal_colour red
_exptl_crystal_density_diffrn 1.971
_exptl_crystal_description prismatic
_exptl_crystal_F_000 1040.00
_exptl_crystal_size_max 0.300
_exptl_crystal_size_min 0.200
_refine_diff_density_max -0.50200
_refine_diff_density_min 0.63770
_refine_ls_extinction_coef 0.00000
_refine_ls_extinction_method Zachariasen_type_2_Gaussian_isotropic
_refine_ls_goodness_of_fit_obs 1.310
_refine_ls_matrix_type full
_refine_ls_number_parameters 271
_refine_ls_number_reflns 2317
_refine_ls_number_restraints 0
_refine_ls_R_factor_obs 0.0370
_refine_ls_shift/esd_max 0.0560
_refine_ls_structure_factor_coef F
_refine_ls_weighting_scheme sigma
_refine_ls_wR_factor_obs 0.0370
_cod_data_source_file ic951630i_1.cif
_cod_data_source_block master_file_afc7*.xtl
_cod_original_cell_volume 1810.0(7)
_cod_original_sg_symbol_H-M 'P 21/c '
_cod_original_formula_sum 'C17 H9 Br O6 Cr Mo'
_cod_database_code 4323352

loop_
_symmetry_equiv_pos_as_xyz
'   +x,   +y,   +z'
'   -x,1/2+y,1/2-z'
'   -x,   -y,   -z'
'   +x,1/2-y,1/2+z'

loop_
_atom_site_aniso_label
_atom_site_aniso_U_11
_atom_site_aniso_U_22
_atom_site_aniso_U_33
_atom_site_aniso_U_12
_atom_site_aniso_U_13
_atom_site_aniso_U_23
Mo 0.0384(3) 0.0289(3) 0.0331(3) 0.0097(3) 0.0135(2) 0.0020(2)
Br 0.0944(7) 0.0488(4) 0.0347(4) 0.0229(4) 0.0191(4) 0.0088(3)
Cr 0.0306(6) 0.0315(5) 0.0368(5) -0.0006(4) 0.0133(5) -0.0046(4)
O1 0.089(5) 0.111(5) 0.075(4) 0.041(4) 0.051(4) 0.006(4)
O2 0.094(5) 0.039(3) 0.138(6) 0.008(3) 0.047(4) 0.010(3)
O3 0.053(4) 0.082(4) 0.092(5) 0.007(4) 0.002(4) -0.016(4)
O5 0.125(6) 0.037(3) 0.085(4) -0.008(3) 0.027(4) 0.008(3)
O6 0.037(4) 0.096(5) 0.143(6) -0.004(3) -0.001(4) -0.047(4)
O7 0.109(5) 0.077(4) 0.046(3) 0.002(3) 0.038(3) -0.010(3)
C1 0.041(4) 0.035(3) 0.025(3) 0.005(3) 0.007(3) -0.001(3)
C2 0.047(4) 0.051(4) 0.031(3) 0.007(4) 0.014(3) 0.006(3)
C3 0.041(4) 0.066(5) 0.042(4) 0.016(4) 0.011(3) 0.006(4)
C4 0.040(5) 0.063(5) 0.041(4) -0.003(4) 0.013(3) -0.008(4)
C5 0.048(5) 0.030(4) 0.036(4) 0.002(3) 0.008(3) -0.002(3)
C6 0.036(4) 0.030(3) 0.028(3) 0.001(3) 0.009(3) -0.008(3)
C7 0.040(4) 0.030(3) 0.042(4) -0.004(3) 0.012(3) -0.003(3)
C8 0.038(4) 0.042(4) 0.057(4) -0.010(3) 0.022(4) 0.000(3)
C9 0.033(4) 0.051(4) 0.058(4) -0.008(4) 0.013(4) -0.017(4)
C10 0.039(4) 0.047(4) 0.035(3) 0.005(3) 0.002(3) -0.007(3)
C11 0.040(4) 0.045(4) 0.029(3) 0.006(3) 0.014(3) 0.001(3)
C12 0.049(5) 0.039(4) 0.048(4) -0.001(3) 0.015(4) -0.005(3)
C13 0.058(5) 0.045(4) 0.046(4) -0.012(4) 0.023(4) -0.007(3)
C14 0.038(5) 0.047(4) 0.082(6) -0.002(4) 0.020(4) -0.024(4)
C15 0.055(5) 0.045(4) 0.057(5) 0.014(4) 0.018(4) -0.003(4)
C16 0.050(5) 0.032(4) 0.075(5) 0.013(4) 0.025(4) 0.005(4)
C17 0.044(5) 0.048(4) 0.052(4) 0.015(4) 0.007(4) -0.007(3)

loop_
_atom_site_label
_atom_site_fract_x
_atom_site_fract_y
_atom_site_fract_z
_atom_site_U_iso_or_equiv
_atom_site_thermal_displace_type
_atom_site_calc_flag
_atom_site_calc_attached_atom
Mo 0.16569(4) 0.26482(6) -0.04681(4) 0.0326(1) Uij ? ?
Br 0.21528(7) 0.06063(9) 0.08955(5) 0.0588(2) Uij ? ?
Cr 0.34273(7) -0.1416(1) -0.23540(7) 0.0321(3) Uij ? ?
O1 0.0376(4) 0.3634(7) 0.0849(4) 0.086(2) Uij ? ?
O2 0.1723(4) 0.6302(6) -0.0684(5) 0.087(2) Uij ? ?
O3 0.3790(4) 0.3441(7) 0.0345(4) 0.079(2) Uij ? ?
O5 0.3516(5) -0.4816(6) -0.1842(4) 0.082(2) Uij ? ?
O6 0.1418(4) -0.1792(7) -0.3391(5) 0.096(2) Uij ? ?
O7 0.3927(4) -0.2145(6) -0.4135(3) 0.074(2) Uij ? ?
C1 0.1991(5) 0.1092(7) -0.1641(4) 0.034(2) Uij ? ?
C2 0.1568(5) 0.2532(8) -0.2009(4) 0.042(2) Uij ? ?
C3 0.0640(5) 0.2620(9) -0.1893(5) 0.049(2) Uij ? ?
C4 0.0476(5) 0.1191(9) -0.1472(5) 0.047(2) Uij ? ?
C5 0.1301(5) 0.0275(8) -0.1323(4) 0.038(2) Uij ? ?
C6 0.2952(4) 0.0578(7) -0.1623(4) 0.031(2) Uij ? ?
C7 0.3416(5) 0.1186(7) -0.2267(4) 0.036(2) Uij ? ?
C8 0.4324(5) 0.0686(8) -0.2253(5) 0.044(2) Uij ? ?
C9 0.4790(5) -0.0408(9) -0.1596(5) 0.047(2) Uij ? ?
C10 0.4335(5) -0.1025(8) -0.0963(4) 0.042(2) Uij ? ?
C11 0.3426(5) -0.0503(8) -0.0964(4) 0.037(2) Uij ? ?
C12 0.3737(5) -0.1885(7) -0.3448(5) 0.045(2) Uij ? ?
C13 0.3469(5) -0.3512(8) -0.2043(5) 0.048(2) Uij ? ?
C14 0.2197(5) -0.1664(8) -0.2988(6) 0.055(2) Uij ? ?
C15 0.0855(5) 0.3290(8) 0.0388(5) 0.051(2) Uij ? ?
C16 0.1695(5) 0.4987(8) -0.0599(5) 0.051(2) Uij ? ?
C17 0.3002(6) 0.3177(8) 0.0075(5) 0.049(2) Uij ? ?
H1 0.186(4) 0.324(7) -0.223(4) 0.04(1) Uij ? ?
H2 0.012(5) 0.327(7) -0.213(4) 0.05(1) Uij ? ?
H3 -0.001(5) 0.087(8) -0.132(5) 0.063(10) Uij ? ?
H4 0.137(3) -0.060(6) -0.109(3) 0.01(1) Uij ? ?
H5 0.316(4) -0.106(7) -0.060(4) 0.04(1) Uij ? ?
H6 0.461(4) -0.189(6) -0.054(4) 0.03(1) Uij ? ?
H7 0.525(5) -0.069(9) -0.161(5) 0.065(9) Uij ? ?
H8 0.458(5) 0.106(8) -0.268(5) 0.06(1) Uij ? ?
H9 0.313(4) 0.189(7) -0.267(4) 0.04(1) Uij ? ?

loop_
_atom_type_symbol
_atom_type_oxidation_number
_atom_type_number_in_cell
_atom_type_scat_dispersion_real
_atom_type_scat_dispersion_imag
_atom_type_scat_source
C 0 68 0.003 0.002 'International Tables'
H 0 36 0.000 0.000 'International Tables'
Br 0 4 -0.290 2.459 'International Tables'
O 0 24 0.011 0.006 'International Tables'
Cr 0 4 0.321 0.624 'International Tables'
Mo 0 4 -1.683 0.686 'International Tables'

loop_
_geom_angle_atom_site_label_1
_geom_angle_atom_site_label_2
_geom_angle_atom_site_label_3
_geom_angle
_geom_angle_site_symmetry_1
_geom_angle_site_symmetry_2
_geom_angle_site_symmetry_3
_geom_angle_publ_flag
Br Mo C(1) 97.9(1) ? ? ? yes
Br Mo C(2) 133.5(2) ? ? ? yes
Br Mo C(3) 134.9(2) ? ? ? yes
Br Mo C(4) 99.4(2) ? ? ? yes
Br Mo C(5) 80.7(2) ? ? ? yes
Br Mo C(15) 77.3(2) ? ? ? yes
Br Mo C(16) 136.1(2) ? ? ? yes
Br Mo C(17) 77.2(2) ? ? ? yes
C(1) Mo C(2) 35.8(2) ? ? ? yes
C(1) Mo C(3) 60.3(2) ? ? ? yes
C(1) Mo C(4) 58.8(2) ? ? ? yes
C(1) Mo C(5) 34.6(2) ? ? ? yes
C(1) Mo C(15) 153.0(3) ? ? ? yes
C(1) Mo C(16) 118.2(3) ? ? ? yes
C(1) Mo C(17) 93.5(3) ? ? ? yes
C(2) Mo C(3) 36.3(2) ? ? ? yes
C(2) Mo C(4) 58.9(2) ? ? ? yes
C(2) Mo C(5) 58.0(2) ? ? ? yes
C(2) Mo C(15) 139.3(3) ? ? ? yes
C(2) Mo C(16) 86.6(3) ? ? ? yes
C(2) Mo C(17) 102.9(3) ? ? ? yes
C(3) Mo C(4) 35.7(3) ? ? ? yes
C(3) Mo C(5) 58.9(3) ? ? ? yes
C(3) Mo C(15) 104.3(3) ? ? ? yes
C(3) Mo C(16) 87.0(3) ? ? ? yes
C(3) Mo C(17) 137.4(3) ? ? ? yes
C(4) Mo C(5) 34.8(2) ? ? ? yes
C(4) Mo C(15) 95.4(3) ? ? ? yes
C(4) Mo C(16) 119.8(3) ? ? ? yes
C(4) Mo C(17) 151.7(3) ? ? ? yes
C(5) Mo C(15) 119.1(3) ? ? ? yes
C(5) Mo C(16) 143.1(3) ? ? ? yes
C(5) Mo C(17) 118.3(3) ? ? ? yes
C(15) Mo C(16) 80.1(3) ? ? ? yes
C(15) Mo C(17) 110.9(3) ? ? ? yes
C(16) Mo C(17) 76.5(3) ? ? ? yes
C(6) Cr C(7) 37.0(2) ? ? ? yes
C(6) Cr C(8) 66.6(2) ? ? ? yes
C(6) Cr C(9) 78.8(2) ? ? ? yes
C(6) Cr C(10) 67.0(2) ? ? ? yes
C(6) Cr C(11) 36.7(2) ? ? ? yes
C(6) Cr C(12) 141.0(3) ? ? ? yes
C(6) Cr C(13) 127.6(3) ? ? ? yes
C(6) Cr C(14) 87.3(3) ? ? ? yes
C(7) Cr C(8) 36.8(2) ? ? ? yes
C(7) Cr C(9) 66.5(3) ? ? ? yes
C(7) Cr C(10) 78.8(3) ? ? ? yes
C(7) Cr C(11) 66.1(2) ? ? ? yes
C(7) Cr C(12) 105.9(3) ? ? ? yes
C(7) Cr C(13) 162.3(3) ? ? ? yes
C(7) Cr C(14) 97.1(3) ? ? ? yes
C(8) Cr C(9) 37.0(3) ? ? ? yes
C(8) Cr C(10) 66.5(3) ? ? ? yes
C(8) Cr C(11) 78.0(3) ? ? ? yes
C(8) Cr C(12) 87.8(3) ? ? ? yes
C(8) Cr C(13) 142.0(3) ? ? ? yes
C(8) Cr C(14) 128.6(3) ? ? ? yes
C(9) Cr C(10) 36.8(3) ? ? ? yes
C(9) Cr C(11) 66.2(3) ? ? ? yes
C(9) Cr C(12) 98.4(3) ? ? ? yes
C(9) Cr C(13) 106.1(3) ? ? ? yes
C(9) Cr C(14) 163.6(3) ? ? ? yes
C(10) Cr C(11) 37.1(2) ? ? ? yes
C(10) Cr C(12) 130.2(3) ? ? ? yes
C(10) Cr C(13) 86.2(3) ? ? ? yes
C(10) Cr C(14) 142.6(3) ? ? ? yes
C(11) Cr C(12) 164.3(3) ? ? ? yes
C(11) Cr C(13) 96.3(3) ? ? ? yes
C(11) Cr C(14) 107.1(3) ? ? ? yes
C(12) Cr C(13) 90.9(3) ? ? ? yes
C(12) Cr C(14) 86.9(3) ? ? ? yes
C(13) Cr C(14) 89.2(3) ? ? ? yes
Mo C(1) C(2) 69.5(3) ? ? ? yes
Mo C(1) C(5) 73.9(3) ? ? ? yes
Mo C(1) C(6) 122.2(4) ? ? ? yes
C(2) C(1) C(5) 106.0(6) ? ? ? yes
C(2) C(1) C(6) 126.0(6) ? ? ? yes
C(5) C(1) C(6) 128.0(6) ? ? ? yes
Mo C(2) C(1) 74.7(3) ? ? ? yes
Mo C(2) C(3) 71.8(4) ? ? ? yes
C(1) C(2) C(3) 109.8(6) ? ? ? yes
Mo C(3) C(2) 71.9(4) ? ? ? yes
Mo C(3) C(4) 74.8(4) ? ? ? yes
C(2) C(3) C(4) 106.5(6) ? ? ? yes
Mo C(4) C(3) 69.5(4) ? ? ? yes
Mo C(4) C(5) 73.9(4) ? ? ? yes
C(3) C(4) C(5) 108.0(6) ? ? ? yes
Mo C(5) C(1) 71.4(3) ? ? ? yes
Mo C(5) C(4) 71.4(4) ? ? ? yes
C(1) C(5) C(4) 109.7(6) ? ? ? yes
Cr C(6) C(1) 129.4(4) ? ? ? yes
Cr C(6) C(7) 71.3(3) ? ? ? yes
Cr C(6) C(11) 71.5(3) ? ? ? yes
C(1) C(6) C(7) 120.2(5) ? ? ? yes
C(1) C(6) C(11) 120.9(5) ? ? ? yes
C(7) C(6) C(11) 118.9(6) ? ? ? yes
Cr C(7) C(6) 71.7(3) ? ? ? yes
Cr C(7) C(8) 71.0(4) ? ? ? yes
C(6) C(7) C(8) 120.0(6) ? ? ? yes
Cr C(8) C(7) 72.2(4) ? ? ? yes
Cr C(8) C(9) 71.8(4) ? ? ? yes
C(7) C(8) C(9) 120.7(6) ? ? ? yes
Cr C(9) C(8) 71.2(4) ? ? ? yes
Cr C(9) C(10) 71.1(4) ? ? ? yes
C(8) C(9) C(10) 119.6(7) ? ? ? yes
Cr C(10) C(9) 72.2(4) ? ? ? yes
Cr C(10) C(11) 72.3(4) ? ? ? yes
C(9) C(10) C(11) 119.8(7) ? ? ? yes
Cr C(11) C(6) 71.7(3) ? ? ? yes
Cr C(11) C(10) 70.6(3) ? ? ? yes
C(6) C(11) C(10) 120.8(6) ? ? ? yes
Cr C(12) O(7) 178.6(6) ? ? ? yes
Cr C(13) O(5) 178.5(7) ? ? ? yes
Cr C(14) O(6) 178.8(7) ? ? ? yes
Mo C(15) O(1) 177.7(7) ? ? ? yes
Mo C(16) O(2) 178.9(7) ? ? ? yes
Mo C(17) O(3) 176.0(6) ? ? ? yes

loop_
_geom_bond_atom_site_label_1
_geom_bond_atom_site_label_2
_geom_bond_distance
_geom_bond_site_symmetry_1
_geom_bond_site_symmetry_2
_geom_bond_publ_flag
Mo Br 2.640(1) ? ? yes
Mo C(1) 2.346(5) ? ? yes
Mo C(2) 2.278(6) ? ? yes
Mo C(3) 2.276(7) ? ? yes
Mo C(4) 2.346(7) ? ? yes
Mo C(5) 2.378(6) ? ? yes
Mo C(15) 2.019(7) ? ? yes
Mo C(16) 2.002(7) ? ? yes
Mo C(17) 1.990(8) ? ? yes
Cr C(6) 2.224(5) ? ? yes
Cr C(7) 2.219(6) ? ? yes
Cr C(8) 2.204(7) ? ? yes
Cr C(9) 2.212(7) ? ? yes
Cr C(10) 2.198(6) ? ? yes
Cr C(11) 2.221(6) ? ? yes
Cr C(12) 1.848(7) ? ? yes
Cr C(13) 1.840(7) ? ? yes
Cr C(14) 1.831(8) ? ? yes
O(1) C(15) 1.140(8) ? ? yes
O(2) C(16) 1.127(8) ? ? yes
O(3) C(17) 1.149(8) ? ? yes
O(5) C(13) 1.147(8) ? ? yes
O(6) C(14) 1.158(8) ? ? yes
O(7) C(12) 1.151(7) ? ? yes
C(1) C(2) 1.422(8) ? ? yes
C(1) C(5) 1.407(9) ? ? yes
C(1) C(6) 1.471(8) ? ? yes
C(2) C(3) 1.418(9) ? ? yes
C(3) C(4) 1.417(10) ? ? yes
C(4) C(5) 1.411(10) ? ? yes
C(6) C(7) 1.410(8) ? ? yes
C(6) C(11) 1.400(8) ? ? yes
C(7) C(8) 1.396(9) ? ? yes
C(8) C(9) 1.40(1) ? ? yes
C(9) C(10) 1.392(10) ? ? yes
C(10) C(11) 1.406(9) ? ? yes
